data_2203585
loop_
_publ_author_name
'Chun-Nian Xia'
'Wei-Xiao Hu'
'Guo-Wu Rao'

_publ_section_title
;
 Ethyl 3-(3,4-dihydroxyphenyl)-2-propenoate
;
_journal_issue 5
_journal_name_full 'Acta Crystallographica Section E'
_journal_page_first o913
_journal_page_last o914
_journal_paper_doi 10.1107/S1600536804009961
_journal_volume 60
_journal_year 2004
_chemical_formula_iupac 'C11 H12 O4'
_chemical_formula_moiety 'C11 H12 O4'
_chemical_formula_sum 'C11 H12 O4'
_chemical_formula_weight 208.21
_chemical_melting_point 420.5(5)
_chemical_name_systematic
;
ethyl 3-(3,4-dihydroxyphenyl)-2-propenoate
;
_space_group_IT_number 14
_symmetry_cell_setting monoclinic
_symmetry_space_group_name_Hall '-P 2ybc'
_symmetry_space_group_name_H-M 'P 1 21/c 1'
_atom_sites_solution_hydrogens geom
_atom_sites_solution_primary direct
_atom_sites_solution_secondary difmap
_audit_creation_method SHELXL-97
_cell_angle_alpha 90.00(2)
_cell_angle_beta 91.51(2)
_cell_angle_gamma 90
_cell_formula_units_Z 4
_cell_length_a 6.6590(10)
_cell_length_b 5.8110(10)
_cell_length_c 25.992(7)
_cell_measurement_reflns_used 25
_cell_measurement_temperature 293(2)
_cell_measurement_theta_max 13.91
_cell_measurement_theta_min 9.88
_cell_volume 1005.4(4)
_computing_cell_refinement 'CAD-4 EXPRESS'
_computing_data_collection 'CAD-4 EXPRESS (Enraf--Nonius, 1994)'
_computing_data_reduction 'XCAD4 (Harms & Wocadlo, 1995)'
_computing_molecular_graphics 'ORTEP-3 for Windows (Farrugia, 1997)'
_computing_publication_material 'WinGX (Farrugia, 1999)'
_computing_structure_refinement 'SHELXL97 (Sheldrick, 1997)'
_computing_structure_solution 'SHELXS97 (Sheldrick, 1997)'
_diffrn_ambient_temperature 293(2)
_diffrn_measured_fraction_theta_full 1.000
_diffrn_measured_fraction_theta_max 1.000
_diffrn_measurement_device_type 'Enraf--Nonius CAD-4'
_diffrn_measurement_method \w/2\q
_diffrn_radiation_monochromator graphite
_diffrn_radiation_source 'fine-focus sealed tube'
_diffrn_radiation_type MoK\a
_diffrn_radiation_wavelength 0.71073
_diffrn_reflns_av_R_equivalents 0.0213
_diffrn_reflns_av_sigmaI/netI 0.0198
_diffrn_reflns_limit_h_max 7
_diffrn_reflns_limit_h_min -7
_diffrn_reflns_limit_k_max 6
_diffrn_reflns_limit_k_min -1
_diffrn_reflns_limit_l_max 31
_diffrn_reflns_limit_l_min 0
_diffrn_reflns_number 2218
_diffrn_reflns_theta_full 25.17
_diffrn_reflns_theta_max 25.17
_diffrn_reflns_theta_min 1.57
_diffrn_standards_decay_% 0.3
_diffrn_standards_interval_time 60
_diffrn_standards_number 3
_exptl_absorpt_coefficient_mu 0.105
_exptl_absorpt_correction_T_max 0.9742
_exptl_absorpt_correction_T_min 0.9642
_exptl_absorpt_correction_type multi-scan
_exptl_absorpt_process_details '(ABSCOR; Higashi, 1995)'
_exptl_crystal_colour 'light brown'
_exptl_crystal_density_diffrn 1.375
_exptl_crystal_density_method 'not measured'
_exptl_crystal_description prism
_exptl_crystal_F_000 440
_exptl_crystal_size_max 0.35
_exptl_crystal_size_mid 0.30
_exptl_crystal_size_min 0.25
_refine_diff_density_max 0.165
_refine_diff_density_min -0.162
_refine_ls_extinction_coef 0.010(2)
_refine_ls_extinction_expression Fc^*^=kFc[1+0.001xFc^2^\l^3^/sin(2\q)]^-1/4^
_refine_ls_extinction_method SHELXL97
_refine_ls_goodness_of_fit_ref 1.078
_refine_ls_hydrogen_treatment constr
_refine_ls_matrix_type full
_refine_ls_number_parameters 140
_refine_ls_number_reflns 1792
_refine_ls_number_restraints 0
_refine_ls_restrained_S_all 1.078
_refine_ls_R_factor_all 0.0511
_refine_ls_R_factor_gt 0.0343
_refine_ls_shift/su_max 0.000
_refine_ls_shift/su_mean 0.000
_refine_ls_structure_factor_coef Fsqd
_refine_ls_weighting_details 'calc w = 1/[\s^2^(Fo^2^)+(0.0513P)^2^+0.2394P] where P = (Fo^2^+2Fc^2^)/3'
_refine_ls_weighting_scheme calc
_refine_ls_wR_factor_gt 0.0931
_refine_ls_wR_factor_ref 0.1026
_reflns_number_gt 1373
_reflns_number_total 1792
_reflns_threshold_expression I>2\s(I)
_cod_data_source_file cv6303.cif
_cod_data_source_block I
_cod_depositor_comments
;
The following automatic conversions were performed:

'_chemical_melting_point' value '420-421' was changed to '420.5(5)' -
the average value was taken and precision was estimated.

Automatic conversion script
Id: cif_fix_values 1646 2011-03-28 12:23:43Z adriana 

The following automatic conversions were performed:

'_chemical_melting_point' value '420-421' was changed to '420.5(5)' -
the average value was taken and precision was estimated.

Automatic conversion script
Id: cif_fix_values 1715 2011-07-08 13:25:40Z adriana 
;
_cod_original_sg_symbol_H-M 'P 21/c'
_cod_database_code 2203585
_cod_database_fobs_code 2203585

loop_
_symmetry_equiv_pos_as_xyz
'x, y, z'
'-x, y+1/2, -z+1/2'
'-x, -y, -z'
'x, -y-1/2, z-1/2'

loop_
_atom_site_label
_atom_site_fract_x
_atom_site_fract_y
_atom_site_fract_z
_atom_site_U_iso_or_equiv
_atom_site_adp_type
_atom_site_calc_flag
_atom_site_refinement_flags
_atom_site_occupancy
_atom_site_type_symbol
O1 -0.86250(16) -0.5318(2) 0.33010(4) 0.0463(3) Uani d . 1 O
H1 -0.8250 -0.6183 0.3534 0.069 Uiso calc R 1 H
O2 -0.94536(15) -0.2250(2) 0.25996(4) 0.0449(3) Uani d . 1 O
H2 -0.9715 -0.1083 0.2433 0.067 Uiso calc R 1 H
O3 0.21123(16) 0.1710(2) 0.40976(4) 0.0478(3) Uani d . 1 O
O4 0.09863(15) -0.15241(19) 0.44530(4) 0.0427(3) Uani d . 1 O
C1 -0.5493(2) -0.3446(2) 0.35373(5) 0.0332(3) Uani d . 1 C
H1A -0.5182 -0.4579 0.3779 0.040 Uiso calc R 1 H
C2 -0.7268(2) -0.3597(2) 0.32498(5) 0.0322(3) Uani d . 1 C
C3 -0.7720(2) -0.1926(3) 0.28814(5) 0.0319(3) Uani d . 1 C
C4 -0.6419(2) -0.0112(3) 0.28106(5) 0.0366(4) Uani d . 1 C
H4 -0.6723 0.1005 0.2564 0.044 Uiso calc R 1 H
C5 -0.4662(2) 0.0049(3) 0.31051(6) 0.0371(4) Uani d . 1 C
H5 -0.3802 0.1289 0.3058 0.045 Uiso calc R 1 H
C6 -0.4167(2) -0.1626(2) 0.34705(5) 0.0321(3) Uani d . 1 C
C7 -0.2324(2) -0.1511(3) 0.37893(5) 0.0348(4) Uani d . 1 C
H7 -0.2113 -0.2696 0.4025 0.042 Uiso calc R 1 H
C8 -0.0931(2) 0.0101(3) 0.37764(6) 0.0397(4) Uani d . 1 C
H8 -0.1100 0.1269 0.3534 0.048 Uiso calc R 1 H
C9 0.0863(2) 0.0189(3) 0.41146(5) 0.0367(4) Uani d . 1 C
C10 0.2711(2) -0.1477(3) 0.48045(6) 0.0454(4) Uani d . 1 C
H10A 0.2684 -0.0103 0.5016 0.054 Uiso calc R 1 H
H10B 0.3945 -0.1476 0.4614 0.054 Uiso calc R 1 H
C11 0.2604(3) -0.3576(3) 0.51330(7) 0.0576(5) Uani d . 1 C
H11A 0.1376 -0.3560 0.5318 0.086 Uiso calc R 1 H
H11B 0.3726 -0.3597 0.5373 0.086 Uiso calc R 1 H
H11C 0.2641 -0.4922 0.4920 0.086 Uiso calc R 1 H

loop_
_atom_site_aniso_label
_atom_site_aniso_U_11
_atom_site_aniso_U_22
_atom_site_aniso_U_33
_atom_site_aniso_U_12
_atom_site_aniso_U_13
_atom_site_aniso_U_23
O1 0.0423(6) 0.0423(6) 0.0532(7) -0.0139(5) -0.0203(5) 0.0103(5)
O2 0.0377(6) 0.0490(7) 0.0469(7) -0.0001(5) -0.0231(5) 0.0047(5)
O3 0.0399(6) 0.0527(7) 0.0500(7) -0.0173(5) -0.0142(5) 0.0077(5)
O4 0.0343(6) 0.0533(7) 0.0396(6) -0.0115(5) -0.0141(4) 0.0092(5)
C1 0.0338(7) 0.0356(8) 0.0295(7) -0.0015(6) -0.0099(6) 0.0048(6)
C2 0.0314(7) 0.0328(8) 0.0321(7) -0.0039(6) -0.0064(6) -0.0014(6)
C3 0.0285(7) 0.0383(8) 0.0283(7) 0.0036(6) -0.0087(5) -0.0021(6)
C4 0.0387(8) 0.0395(9) 0.0312(7) 0.0018(7) -0.0055(6) 0.0087(6)
C5 0.0344(7) 0.0407(8) 0.0359(8) -0.0072(6) -0.0052(6) 0.0064(6)
C6 0.0291(7) 0.0389(8) 0.0280(7) -0.0031(6) -0.0057(5) 0.0004(6)
C7 0.0324(7) 0.0422(9) 0.0295(7) -0.0030(6) -0.0065(6) 0.0045(6)
C8 0.0345(8) 0.0474(9) 0.0364(8) -0.0082(7) -0.0105(6) 0.0081(7)
C9 0.0328(7) 0.0436(9) 0.0334(8) -0.0060(7) -0.0043(6) 0.0018(6)
C10 0.0327(8) 0.0649(11) 0.0378(8) -0.0050(7) -0.0141(6) 0.0015(8)
C11 0.0536(10) 0.0683(13) 0.0501(10) 0.0084(9) -0.0140(8) 0.0092(9)

loop_
_atom_type_symbol
_atom_type_description
_atom_type_scat_dispersion_real
_atom_type_scat_dispersion_imag
_atom_type_scat_source
C C 0.0033 0.0016 'International Tables Vol C Tables 4.2.6.8 and 6.1.1.4'
H H 0.0000 0.0000 'International Tables Vol C Tables 4.2.6.8 and 6.1.1.4'
O O 0.0106 0.0060 'International Tables Vol C Tables 4.2.6.8 and 6.1.1.4'

loop_
_geom_angle_atom_site_label_1
_geom_angle_atom_site_label_2
_geom_angle_atom_site_label_3
_geom_angle
_geom_angle_publ_flag
C2 O1 H1 109.5 ?
C3 O2 H2 109.5 ?
C9 O4 C10 115.92(12) ?
C2 C1 C6 121.09(13) ?
C2 C1 H1A 119.5 ?
C6 C1 H1A 119.5 ?
O1 C2 C1 123.72(13) yes
O1 C2 C3 116.70(12) yes
C1 C2 C3 119.57(13) ?
O2 C3 C4 124.02(13) yes
O2 C3 C2 115.98(13) yes
C4 C3 C2 119.98(12) ?
C3 C4 C5 120.17(13) ?
C3 C4 H4 119.9 ?
C5 C4 H4 119.9 ?
C4 C5 C6 120.72(14) ?
C4 C5 H5 119.6 ?
C6 C5 H5 119.6 ?
C1 C6 C5 118.45(13) ?
C1 C6 C7 119.29(13) ?
C5 C6 C7 122.25(13) ?
C8 C7 C6 126.67(14) ?
C8 C7 H7 116.7 ?
C6 C7 H7 116.7 ?
C7 C8 C9 124.90(14) ?
C7 C8 H8 117.6 ?
C9 C8 H8 117.6 ?
O3 C9 O4 122.57(13) yes
O3 C9 C8 123.47(14) yes
O4 C9 C8 113.94(13) ?
O4 C10 C11 107.24(14) ?
O4 C10 H10A 110.3 ?
C11 C10 H10A 110.3 ?
O4 C10 H10B 110.3 ?
C11 C10 H10B 110.3 ?
H10A C10 H10B 108.5 ?
C10 C11 H11A 109.5 ?
C10 C11 H11B 109.5 ?
H11A C11 H11B 109.5 ?
C10 C11 H11C 109.5 ?
H11A C11 H11C 109.5 ?
H11B C11 H11C 109.5 ?

loop_
_geom_bond_atom_site_label_1
_geom_bond_atom_site_label_2
_geom_bond_distance
_geom_bond_publ_flag
O1 C2 1.3568(17) yes
O1 H1 0.8200 ?
O2 C3 1.3637(16) yes
O2 H2 0.8200 ?
O3 C9 1.2154(18) yes
O4 C9 1.3296(18) yes
O4 C10 1.4491(16) yes
C1 C2 1.3843(18) ?
C1 C6 1.392(2) ?
C1 H1A 0.9300 ?
C2 C3 1.391(2) ?
C3 C4 1.380(2) ?
C4 C5 1.384(2) ?
C4 H4 0.9300 ?
C5 C6 1.394(2) ?
C5 H5 0.9300 ?
C6 C7 1.4642(18) ?
C7 C8 1.319(2) yes
C7 H7 0.9300 ?
C8 C9 1.465(2) ?
C8 H8 0.9300 ?
C10 C11 1.492(2) ?
C10 H10A 0.9700 ?
C10 H10B 0.9700 ?
C11 H11A 0.9599 ?
C11 H11B 0.9599 ?
C11 H11C 0.9599 ?

loop_
_geom_torsion_atom_site_label_1
_geom_torsion_atom_site_label_2
_geom_torsion_atom_site_label_3
_geom_torsion_atom_site_label_4
_geom_torsion
C6 C1 C2 O1 -179.42(13)
C6 C1 C2 C3 1.1(2)
O1 C2 C3 O2 -2.17(19)
C1 C2 C3 O2 177.32(13)
O1 C2 C3 C4 179.45(13)
C1 C2 C3 C4 -1.1(2)
O2 C3 C4 C5 -178.21(14)
C2 C3 C4 C5 0.0(2)
C3 C4 C5 C6 0.9(2)
C2 C1 C6 C5 -0.2(2)
C2 C1 C6 C7 178.91(13)
C4 C5 C6 C1 -0.9(2)
C4 C5 C6 C7 -179.92(14)
C1 C6 C7 C8 -179.39(15)
C5 C6 C7 C8 -0.3(2)
C6 C7 C8 C9 177.90(14)
C10 O4 C9 O3 0.0(2)
C10 O4 C9 C8 -178.52(13)
C7 C8 C9 O3 -179.22(16)
C7 C8 C9 O4 -0.7(2)
C9 O4 C10 C11 -177.77(13)

loop_
_cod_related_entry_id
_cod_related_entry_database
_cod_related_entry_code
1 ChemSpider 22842271
